data_1571225
loop_
_publ_author_name
'M Zahir, F Zahra'
'Hay, Moya A.'
'Janetzki, Jett T.'
'Gable, Robert W.'
'Goerigk, Lars'
'Boskovic, Colette'

_publ_section_title
;
 Predicting valence tautomerism in diverse cobalt-dioxolene complexes:
 elucidation of the role of ligands and solvent.
;
_journal_issue 15
_journal_name_full 'Chemical science'
_journal_page_first 5694
_journal_page_last 5710
_journal_paper_doi 10.1039/d3sc04493a
_journal_volume 15
_journal_year 2024
_chemical_absolute_configuration ad
_chemical_formula_moiety 'C26 H26 Co N4 O2, C24 H20 B'
_chemical_formula_sum 'C50 H46 B Co N4 O2'
_chemical_formula_weight 804.65
_space_group_crystal_system orthorhombic
_space_group_IT_number 33
_space_group_name_Hall 'P 2c -2n'
_space_group_name_H-M_alt 'P n a 21'
_atom_sites_solution_hydrogens geom
_atom_sites_solution_primary dual
_audit_creation_date 2023-05-08
_audit_creation_method
;
Olex2 1.5
(compiled 2023.03.06 svn.rbb2c1857 for OlexSys, GUI svn.r6748)
;
_audit_update_record
;
2023-08-08 deposited with the CCDC.	2024-03-11 downloaded from the CCDC.
;
_cell_angle_alpha 90
_cell_angle_beta 90
_cell_angle_gamma 90
_cell_formula_units_Z 8
_cell_length_a 29.620(6)
_cell_length_b 9.840(2)
_cell_length_c 27.530(6)
_cell_measurement_reflns_used 1677
_cell_measurement_temperature 99.96(2)
_cell_measurement_theta_max 22.91
_cell_measurement_theta_min 2.20
_cell_volume 8024(3)
_computing_cell_refinement 'XDS (Kabsch, 1993)'
_computing_data_collection 'AS QEGUI'
_computing_data_reduction 'XDS (Kabsch, 1993)'
_computing_molecular_graphics 'Olex2 1.5 (Dolomanov et al., 2009)'
_computing_publication_material 'Olex2 1.5 (Dolomanov et al., 2009)'
_computing_structure_refinement 'SHELXL 2019/3 (Sheldrick, 2015)'
_computing_structure_solution 'SHELXT 2018/2 (Sheldrick, 2018)'
_diffrn_ambient_temperature 99.96(2)
_diffrn_measured_fraction_theta_full 1.000
_diffrn_measured_fraction_theta_max 0.916
_diffrn_measurement_device_type 'Dectris Eiger2 9M'
_diffrn_measurement_method 'Omega Scan'
_diffrn_radiation_monochromator 'Silicon Double Crystal'
_diffrn_radiation_type Synchrotron
_diffrn_radiation_wavelength 0.71075
_diffrn_reflns_av_R_equivalents 0.0776
_diffrn_reflns_av_unetI/netI 0.0461
_diffrn_reflns_Laue_measured_fraction_full 1.000
_diffrn_reflns_Laue_measured_fraction_max 0.916
_diffrn_reflns_limit_h_max 39
_diffrn_reflns_limit_h_min -39
_diffrn_reflns_limit_k_max 13
_diffrn_reflns_limit_k_min -13
_diffrn_reflns_limit_l_max 37
_diffrn_reflns_limit_l_min -37
_diffrn_reflns_number 153146
_diffrn_reflns_point_group_measured_fraction_full 1.000
_diffrn_reflns_point_group_measured_fraction_max 0.896
_diffrn_reflns_theta_full 25.243
_diffrn_reflns_theta_max 29.333
_diffrn_reflns_theta_min 1.375
_diffrn_source 'MX1 Beamline Australian Synchrotron'
_exptl_absorpt_coefficient_mu 0.475
_exptl_absorpt_correction_T_max 0.4319
_exptl_absorpt_correction_T_min 0.2592
_exptl_absorpt_correction_type multi-scan
_exptl_absorpt_process_details 'XDS (Kabsch, 2010)'
_exptl_crystal_colour yellow
_exptl_crystal_colour_primary yellow
_exptl_crystal_density_diffrn 1.332
_exptl_crystal_density_method 'not measured'
_exptl_crystal_description 'Plate like flakes'
_exptl_crystal_F_000 3376
_exptl_crystal_recrystallization_method 'grown by solvent diffusion of hexane into dichloromethane'
_exptl_crystal_size_max 0.009
_exptl_crystal_size_mid 0.004
_exptl_crystal_size_min 0.001
_refine_diff_density_max 0.708
_refine_diff_density_min -0.387
_refine_diff_density_rms 0.058
_refine_ls_abs_structure_details
;
 Refined as an inversion twin.
;
_refine_ls_abs_structure_Flack 0.462(15)
_refine_ls_extinction_method none
_refine_ls_goodness_of_fit_ref 1.029
_refine_ls_hydrogen_treatment constr
_refine_ls_matrix_type full
_refine_ls_number_parameters 1061
_refine_ls_number_reflns 19719
_refine_ls_number_restraints 2
_refine_ls_restrained_S_all 1.029
_refine_ls_R_factor_all 0.0813
_refine_ls_R_factor_gt 0.0513
_refine_ls_shift/su_max 0.001
_refine_ls_shift/su_mean 0.000
_refine_ls_structure_factor_coef Fsqd
_refine_ls_weighting_details 'w=1/[\s^2^(Fo^2^)+(0.0784P)^2^+1.0160P] where P=(Fo^2^+2Fc^2^)/3'
_refine_ls_weighting_scheme calc
_refine_ls_wR_factor_gt 0.1227
_refine_ls_wR_factor_ref 0.1427
_reflns_Friedel_coverage 0.919
_reflns_Friedel_fraction_full 1.000
_reflns_Friedel_fraction_max 0.875
_reflns_number_gt 14297
_reflns_number_total 19719
_reflns_threshold_expression 'I > 2\s(I)'
_cod_data_source_file d3sc04493a3.cif
_cod_data_source_block zz1-006-dcm-hex-100k-x
_cod_depositor_comments 'Adding full bibliography for 1571222--1571238.cif.'
_cod_database_code 1571225
_shelx_shelxl_version_number 2019/3
_shelx_space_group_comment
;
The symmetry employed for this shelxl refinement is uniquely defined
by the following loop, which should always be used as a source of
symmetry information in preference to the above space-group names.
They are only intended as comments.
;
_exptl_absorpt_special_details
;
XDS does not report the values of _exptl_absorpt_correction_T_min and
_exptl_absorpt_correction_T_max.  Even though the data was processed by XDS
the values of the absorption corrections reported by SADABS are reported.
;
_olex2_refinement_description
;
1. Twinned data refinement
 Scales: 0.538(15)
 0.462(15)
2. Fixed Uiso
 At 1.2 times of:
  All C(H) groups, All C(H,H) groups
 At 1.5 times of:
  All C(H,H,H) groups
3. Restrained distances
 C18B-C26C
 1.5 with sigma of 0.001
4. Others
 Sof(H7B)=Sof(C26C)=Sof(H26D)=Sof(H26E)=Sof(H26F)=1-FVAR(1)
 Sof(H18B)=Sof(C26B)=Sof(H26A)=Sof(H26B)=Sof(H26C)=FVAR(1)
5.a Secondary CH2 refined with riding coordinates:
 C13B(H13A,H13B), C13A(H13C,H13D), C12B(H12A,H12B), C19A(H19C,H19D), C19B(H19A,
 H19B), C12A(H12C,H12D)
5.b Aromatic/amide H refined with riding coordinates:
 C17B(H17B), C32B(H32B), C42B(H42B), C31B(H31B), C46A(H46A), C38B(H38B),
 C43B(H43B), C29A(H29A), C24A(H24A), C16B(H16B), C44B(H44B), C21A(H21A),
 C28A(H28A), C15A(H15A), C45B(H45B), C34A(H34A), C38A(H38A), C44A(H44A),
 C49B(H49B), C37B(H37B), C30A(H30A), C36B(H36B), C46B(H46B), C30B(H30B),
 C10A(H10A), C43A(H43A), C36A(H36A), C35B(H35B), C32A(H32A), C17A(H17A),
 C48B(H48B), C47A(H47A), C3B(H3B), C34B(H34B), C9A(H9A), C18B(H18B), C50A(H50A),
  C37A(H37A), C41B(H41B), C15B(H15B), C31A(H31A), C40B(H40B), C16A(H16A),
 C28B(H28B), C23B(H23B), C22A(H22A), C29B(H29B), C49A(H49A), C9B(H9B),
 C10B(H10B), C47B(H47B), C4B(H4B), C6A(H6A), C48A(H48A), C3A(H3A), C6B(H6B),
 C4A(H4A), C8B(H8B), C7B(H7B), C35A(H35A), C40A(H40A), C5A(H5A), C42A(H42A),
 C8A(H8A), C5B(H5B), C21B(H21B), C23A(H23A), C22B(H22B), C41A(H41A)
5.c Idealised Me refined as rotating group:
 C25A(H25D,H25E,H25F), C25B(H25A,H25B,H25C), C26A(H26G,H26H,H26I), C26B(H26A,
 H26B,H26C), C26C(H26D,H26E,H26F)
;
_olex2_submission_special_instructions 'No special instructions were received'

loop_
_space_group_symop_operation_xyz
'x, y, z'
'-x, -y, z+1/2'
'x+1/2, -y+1/2, z'
'-x+1/2, y+1/2, z+1/2'

loop_
_atom_site_label
_atom_site_type_symbol
_atom_site_fract_x
_atom_site_fract_y
_atom_site_fract_z
_atom_site_U_iso_or_equiv
_atom_site_adp_type
_atom_site_occupancy
_atom_site_site_symmetry_order
_atom_site_calc_flag
_atom_site_refinement_flags_posn
_atom_site_refinement_flags_adp
_atom_site_refinement_flags_occupancy
_atom_site_disorder_assembly
_atom_site_disorder_group
Co1A Co 0.47702(2) 0.46672(6) 0.39479(2) 0.04575(15) Uani 1 1 d . . . . .
Co1B Co 0.27033(2) 0.52323(7) 0.60445(2) 0.04842(16) Uani 1 1 d . . . . .
O1B O 0.26430(11) 0.6725(4) 0.56205(13) 0.0532(8) Uani 1 1 d . . . . .
O2A O 0.48077(11) 0.3181(4) 0.43769(13) 0.0518(8) Uani 1 1 d . . . . .
O1A O 0.43504(12) 0.3688(4) 0.35877(12) 0.0547(8) Uani 1 1 d . . . . .
N4B N 0.22543(12) 0.4256(4) 0.56644(13) 0.0440(8) Uani 1 1 d . . . . .
N3B N 0.31427(13) 0.4300(4) 0.55848(16) 0.0533(10) Uani 1 1 d . . . . .
N2A N 0.47569(12) 0.6237(4) 0.35311(14) 0.0452(9) Uani 1 1 d . . . . .
N1A N 0.53179(13) 0.3947(4) 0.36000(14) 0.0487(9) Uani 1 1 d . . . . .
O2B O 0.31273(13) 0.6242(4) 0.63901(14) 0.0679(10) Uani 1 1 d . . . . .
N3A N 0.43143(13) 0.5575(4) 0.43839(15) 0.0483(9) Uani 1 1 d . . . . .
N4A N 0.52040(12) 0.5671(4) 0.43410(14) 0.0459(8) Uani 1 1 d . . . . .
N2B N 0.27323(13) 0.3626(4) 0.64608(15) 0.0492(9) Uani 1 1 d . . . . .
N1B N 0.21737(14) 0.5934(4) 0.64042(15) 0.0517(9) Uani 1 1 d . . . . .
C33A C 0.69687(15) 1.0048(5) 0.36307(16) 0.0445(9) Uani 1 1 d . . . . .
C17B C 0.30055(18) 0.2210(6) 0.7095(2) 0.0554(12) Uani 1 1 d . . . . .
H17B H 0.319553 0.208822 0.736980 0.066 Uiso 1 1 calc R U . . .
C27B C 0.54605(15) 0.2223(5) 0.62205(19) 0.0469(11) Uani 1 1 d . . . . .
C32B C 0.53994(16) 0.1189(5) 0.65646(16) 0.0473(10) Uani 1 1 d . . . . .
H32B H 0.560619 0.113185 0.682758 0.057 Uiso 1 1 calc R U . . .
C42B C 0.67112(16) 0.3175(6) 0.75855(18) 0.0538(12) Uani 1 1 d . . . . .
H42B H 0.690235 0.309395 0.786105 0.065 Uiso 1 1 calc R U . . .
C31B C 0.50523(18) 0.0243(5) 0.6541(2) 0.0553(12) Uani 1 1 d . . . . .
H31B H 0.502514 -0.043828 0.678375 0.066 Uiso 1 1 calc R U . . .
C46A C 0.60942(16) 0.7262(6) 0.3153(2) 0.0526(12) Uani 1 1 d . . . . .
H46A H 0.613474 0.654573 0.338075 0.063 Uiso 1 1 calc R U . . .
C20A C 0.50032(15) 0.7306(5) 0.36857(19) 0.0434(10) Uani 1 1 d . . . . .
C38B C 0.50853(16) 0.4650(5) 0.67129(18) 0.0490(11) Uani 1 1 d . . . . .
H38B H 0.507925 0.385888 0.691057 0.059 Uiso 1 1 calc R U . . .
C43B C 0.64647(17) 0.4348(6) 0.75061(17) 0.0525(11) Uani 1 1 d . . . . .
H43B H 0.649195 0.508921 0.772537 0.063 Uiso 1 1 calc R U . . .
C27A C 0.63080(15) 0.8923(5) 0.41891(16) 0.0450(9) Uani 1 1 d . . . . .
C2B C 0.31658(18) 0.7486(6) 0.6191(2) 0.0601(15) Uani 1 1 d . . . . .
C29A C 0.57160(17) 1.0262(5) 0.45910(19) 0.0518(11) Uani 1 1 d . . . . .
H29A H 0.551789 1.102126 0.458466 0.062 Uiso 1 1 calc R U . . .
C13B C 0.21877(16) 0.2861(5) 0.58666(18) 0.0495(10) Uani 1 1 d . . . . .
H13A H 0.226256 0.218327 0.561330 0.059 Uiso 1 1 calc R U . . .
H13B H 0.186588 0.274095 0.595382 0.059 Uiso 1 1 calc R U . . .
C24A C 0.45146(16) 0.6359(5) 0.31220(17) 0.0492(10) Uani 1 1 d . . . . .
H24A H 0.434686 0.559985 0.300815 0.059 Uiso 1 1 calc R U . . .
C16B C 0.27407(18) 0.1148(5) 0.69342(19) 0.0555(12) Uani 1 1 d . . . . .
H16B H 0.274566 0.029514 0.709608 0.067 Uiso 1 1 calc R U . . .
C44B C 0.61780(17) 0.4453(5) 0.71091(17) 0.0488(10) Uani 1 1 d . . . . .
H44B H 0.601051 0.526717 0.706633 0.059 Uiso 1 1 calc R U . . .
C21A C 0.50073(16) 0.8525(5) 0.34420(18) 0.0503(11) Uani 1 1 d . . . . .
H21A H 0.518151 0.926455 0.356033 0.060 Uiso 1 1 calc R U . . .
C28A C 0.59987(15) 1.0011(5) 0.42008(18) 0.0466(10) Uani 1 1 d . . . . .
H28A H 0.598356 1.060034 0.392796 0.056 Uiso 1 1 calc R U . . .
C33B C 0.54347(16) 0.4794(5) 0.63690(17) 0.0443(10) Uani 1 1 d . . . . .
C45A C 0.63098(15) 0.8497(5) 0.32372(16) 0.0440(9) Uani 1 1 d . . . . .
C15A C 0.42931(17) 0.6779(6) 0.51453(19) 0.0575(12) Uani 1 1 d . . . . .
H15A H 0.445085 0.710870 0.542163 0.069 Uiso 1 1 calc R U . . .
C45B C 0.64261(15) 0.4926(5) 0.58284(17) 0.0473(10) Uani 1 1 d . . . . .
H45B H 0.643992 0.547411 0.611208 0.057 Uiso 1 1 calc R U . . .
C39B C 0.61256(15) 0.3406(5) 0.67690(16) 0.0448(10) Uani 1 1 d . . . . .
C34A C 0.72853(18) 1.0017(5) 0.3255(2) 0.0544(12) Uani 1 1 d . . . . .
H34A H 0.728642 0.925942 0.304116 0.065 Uiso 1 1 calc R U . . .
C38A C 0.69818(15) 1.1208(4) 0.39242(18) 0.0489(10) Uani 1 1 d . . . . .
H38A H 0.677264 1.128535 0.418437 0.059 Uiso 1 1 calc R U . . .
C44A C 0.72897(17) 0.7406(5) 0.4184(2) 0.0571(13) Uani 1 1 d . . . . .
H44A H 0.723670 0.801078 0.444732 0.069 Uiso 1 1 calc R U . . .
C49B C 0.61370(16) 0.3034(5) 0.53998(16) 0.0464(10) Uani 1 1 d . . . . .
H49B H 0.594303 0.226847 0.537584 0.056 Uiso 1 1 calc R U . . .
C37B C 0.47493(16) 0.5622(5) 0.67739(18) 0.0507(11) Uani 1 1 d . . . . .
H37B H 0.451953 0.548443 0.700965 0.061 Uiso 1 1 calc R U . . .
C1B C 0.28995(17) 0.7768(6) 0.5780(2) 0.0561(12) Uani 1 1 d . . . . .
C20B C 0.29224(17) 0.3849(5) 0.51824(19) 0.0538(11) Uani 1 1 d . . . . .
C30A C 0.63001(16) 0.8079(5) 0.45969(16) 0.0481(10) Uani 1 1 d . . . . .
H30A H 0.649797 0.731928 0.460596 0.058 Uiso 1 1 calc R U . . .
C14A C 0.45165(16) 0.6053(5) 0.47907(17) 0.0495(11) Uani 1 1 d . . . . .
C36B C 0.47479(16) 0.6793(5) 0.64916(18) 0.0526(11) Uani 1 1 d . . . . .
H36B H 0.451528 0.745045 0.652585 0.063 Uiso 1 1 calc R U . . .
C50B C 0.61221(15) 0.3830(5) 0.58216(16) 0.0441(9) Uani 1 1 d . . . . .
C13A C 0.50060(16) 0.5727(5) 0.48371(16) 0.0487(10) Uani 1 1 d . . . . .
H13C H 0.515989 0.643346 0.503237 0.058 Uiso 1 1 calc R U . . .
H13D H 0.504512 0.484067 0.500216 0.058 Uiso 1 1 calc R U . . .
C11B C 0.17848(16) 0.5747(5) 0.61537(17) 0.0499(11) Uani 1 1 d . . . . .
C12B C 0.18349(16) 0.5073(5) 0.5673(2) 0.0529(11) Uani 1 1 d . . . . .
H12A H 0.157166 0.447704 0.561162 0.063 Uiso 1 1 calc R U . . .
H12B H 0.184569 0.576866 0.541339 0.063 Uiso 1 1 calc R U . . .
C11A C 0.56976(16) 0.4251(5) 0.38551(17) 0.0492(11) Uani 1 1 d . . . . .
C46B C 0.67083(16) 0.5250(5) 0.54408(18) 0.0484(10) Uani 1 1 d . . . . .
H46B H 0.689915 0.602495 0.545817 0.058 Uiso 1 1 calc R U . . .
C14B C 0.24749(15) 0.2598(5) 0.63090(18) 0.0439(11) Uani 1 1 d . . . . .
C30B C 0.47493(16) 0.0296(5) 0.6166(2) 0.0540(12) Uani 1 1 d . . . . .
H30B H 0.450645 -0.033402 0.615244 0.065 Uiso 1 1 calc R U . . .
C19A C 0.52643(16) 0.7084(6) 0.41444(19) 0.0517(11) Uani 1 1 d . . . . .
H19C H 0.516382 0.774945 0.439165 0.062 Uiso 1 1 calc R U . . .
H19D H 0.558874 0.724662 0.408063 0.062 Uiso 1 1 calc R U . . .
C10A C 0.61254(18) 0.3923(5) 0.36957(19) 0.0554(12) Uani 1 1 d . . . . .
H10A H 0.638211 0.414325 0.388703 0.066 Uiso 1 1 calc R U . . .
C43A C 0.76421(18) 0.6493(6) 0.4216(2) 0.0636(14) Uani 1 1 d . . . . .
H43A H 0.782147 0.646950 0.450241 0.076 Uiso 1 1 calc R U . . .
C36A C 0.76013(17) 1.2156(5) 0.3474(2) 0.0585(12) Uani 1 1 d . . . . .
H36A H 0.781546 1.285986 0.342181 0.070 Uiso 1 1 calc R U . . .
C35B C 0.50945(17) 0.6979(5) 0.61582(18) 0.0528(11) Uani 1 1 d . . . . .
H35B H 0.510525 0.778817 0.597022 0.063 Uiso 1 1 calc R U . . .
C32A C 0.57218(18) 0.9401(6) 0.49937(18) 0.0553(12) Uani 1 1 d . . . . .
H32A H 0.552919 0.956620 0.526317 0.066 Uiso 1 1 calc R U . . .
C17A C 0.36287(17) 0.6543(5) 0.4685(2) 0.0570(12) Uani 1 1 d . . . . .
H17A H 0.331393 0.669162 0.464593 0.068 Uiso 1 1 calc R U . . .
C7A C 0.53666(19) 0.3302(5) 0.31669(18) 0.0550(12) Uani 1 1 d . . . . .
C48B C 0.64265(16) 0.3326(5) 0.50135(17) 0.0512(11) Uani 1 1 d . . . . .
H48B H 0.642859 0.275126 0.473614 0.061 Uiso 1 1 calc R U . . .
C47A C 0.58180(17) 0.7030(6) 0.27445(19) 0.0558(12) Uani 1 1 d . . . . .
H47A H 0.568120 0.616705 0.269760 0.067 Uiso 1 1 calc R U . . .
C3B C 0.34641(19) 0.8470(7) 0.6371(3) 0.0700(16) Uani 1 1 d . . . . .
H3B H 0.364574 0.828478 0.664788 0.084 Uiso 1 1 calc R U . . .
C2A C 0.45490(16) 0.2171(5) 0.4207(2) 0.0525(11) Uani 1 1 d . . . . .
C34B C 0.54261(15) 0.5992(4) 0.60971(17) 0.0468(10) Uani 1 1 d . . . . .
H34B H 0.565540 0.613892 0.586155 0.056 Uiso 1 1 calc R U . . .
C9A C 0.6176(2) 0.3274(6) 0.3256(2) 0.0642(14) Uani 1 1 d . . . . .
H9A H 0.646704 0.304803 0.313532 0.077 Uiso 1 1 calc R U . . .
C18B C 0.29961(18) 0.3436(6) 0.6862(2) 0.0587(13) Uani 1 1 d D . . . .
H18B H 0.317517 0.416538 0.698071 0.070 Uiso 0.658(14) 1 calc R U P A 1
C24B C 0.35909(18) 0.4011(6) 0.5623(2) 0.0615(13) Uani 1 1 d . . . . .
C50A C 0.62190(17) 0.9514(5) 0.28959(18) 0.0496(10) Uani 1 1 d . . . . .
H50A H 0.635284 1.038338 0.293918 0.059 Uiso 1 1 calc R U . . .
C18A C 0.38652(16) 0.5846(6) 0.43244(19) 0.0552(12) Uani 1 1 d . . . . .
C19B C 0.24359(16) 0.4204(5) 0.51558(17) 0.0512(11) Uani 1 1 d . . . . .
H19A H 0.227083 0.351316 0.496422 0.061 Uiso 1 1 calc R U . . .
H19B H 0.239729 0.509793 0.499579 0.061 Uiso 1 1 calc R U . . .
C37A C 0.72888(16) 1.2246(6) 0.3849(2) 0.0566(12) Uani 1 1 d . . . . .
H37A H 0.728584 1.302230 0.405361 0.068 Uiso 1 1 calc R U . . .
C41B C 0.66732(16) 0.2118(6) 0.72535(19) 0.0534(11) Uani 1 1 d . . . . .
H41B H 0.684133 0.130543 0.729835 0.064 Uiso 1 1 calc R U . . .
C15B C 0.24669(17) 0.1348(5) 0.65311(18) 0.0536(11) Uani 1 1 d . . . . .
H15B H 0.227909 0.063934 0.641210 0.064 Uiso 1 1 calc R U . . .
C31A C 0.60124(17) 0.8304(6) 0.49935(17) 0.0541(12) Uani 1 1 d . . . . .
H31A H 0.601760 0.769982 0.526270 0.065 Uiso 1 1 calc R U . . .
C40B C 0.63874(16) 0.2255(5) 0.68545(19) 0.0484(11) Uani 1 1 d . . . . .
H40B H 0.637036 0.152624 0.662905 0.058 Uiso 1 1 calc R U . . .
C16A C 0.38377(18) 0.7017(6) 0.5093(2) 0.0613(13) Uani 1 1 d . . . . .
H16A H 0.367343 0.749862 0.533403 0.074 Uiso 1 1 calc R U . . .
C28B C 0.51473(17) 0.2207(5) 0.5840(2) 0.0531(12) Uani 1 1 d . . . . .
H28B H 0.517482 0.287206 0.559117 0.064 Uiso 1 1 calc R U . . .
C23B C 0.38121(17) 0.3312(5) 0.5241(2) 0.0585(13) Uani 1 1 d . . . . .
H23B H 0.412818 0.315893 0.526199 0.070 Uiso 1 1 calc R U . . .
C22A C 0.47541(16) 0.8661(5) 0.30211(19) 0.0509(11) Uani 1 1 d . . . . .
H22A H 0.475328 0.949332 0.284620 0.061 Uiso 1 1 calc R U . . .
C29B C 0.47969(16) 0.1265(5) 0.5807(2) 0.0569(13) Uani 1 1 d . . . . .
H29B H 0.459327 0.128945 0.554022 0.068 Uiso 1 1 calc R U . . .
C49A C 0.59398(16) 0.9304(5) 0.24944(18) 0.0536(11) Uani 1 1 d . . . . .
H49A H 0.588301 1.003095 0.227577 0.064 Uiso 1 1 calc R U . . .
C12A C 0.56273(16) 0.4870(5) 0.43449(19) 0.0514(11) Uani 1 1 d . . . . .
H12C H 0.560821 0.414671 0.459385 0.062 Uiso 1 1 calc R U . . .
H12D H 0.588532 0.546745 0.442656 0.062 Uiso 1 1 calc R U . . .
C25A C 0.4967(2) 0.2899(6) 0.2866(2) 0.0664(14) Uani 1 1 d . . . . .
H25D H 0.478637 0.222954 0.304367 0.100 Uiso 1 1 calc R U . . .
H25E H 0.507150 0.250034 0.255948 0.100 Uiso 1 1 calc R U . . .
H25F H 0.478256 0.370266 0.279737 0.100 Uiso 1 1 calc R U . . .
C9B C 0.1359(2) 0.6864(6) 0.6769(3) 0.0769(18) Uani 1 1 d . . . . .
H9B H 0.108243 0.720381 0.689404 0.092 Uiso 1 1 calc R U . . .
C10B C 0.13721(19) 0.6187(5) 0.6322(2) 0.0611(13) Uani 1 1 d . . . . .
H10B H 0.110417 0.603457 0.614034 0.073 Uiso 1 1 calc R U . . .
C47B C 0.67096(17) 0.4439(6) 0.50297(18) 0.0535(12) Uani 1 1 d . . . . .
H47B H 0.690197 0.464438 0.476359 0.064 Uiso 1 1 calc R U . . .
C4B C 0.3489(2) 0.9714(7) 0.6140(3) 0.084(2) Uani 1 1 d . . . . .
H4B H 0.369452 1.037936 0.625828 0.101 Uiso 1 1 calc R U . . .
C39A C 0.70065(16) 0.7470(5) 0.3775(2) 0.0485(11) Uani 1 1 d . . . . .
C1A C 0.42936(17) 0.2445(5) 0.3784(2) 0.0529(13) Uani 1 1 d . . . . .
C6A C 0.40085(17) 0.1462(6) 0.3596(2) 0.0608(13) Uani 1 1 d . . . . .
H6A H 0.383908 0.164921 0.331094 0.073 Uiso 1 1 calc R U . . .
C48A C 0.57467(17) 0.8059(5) 0.24125(19) 0.0551(12) Uani 1 1 d . . . . .
H48A H 0.556685 0.790643 0.213202 0.066 Uiso 1 1 calc R U . . .
C3A C 0.45112(17) 0.0894(6) 0.4421(2) 0.0608(13) Uani 1 1 d . . . . .
H3A H 0.468773 0.068846 0.469986 0.073 Uiso 1 1 calc R U . . .
C6B C 0.29231(18) 0.9025(6) 0.5563(3) 0.0676(15) Uani 1 1 d . . . . .
H6B H 0.273742 0.923214 0.529141 0.081 Uiso 1 1 calc R U . . .
C4A C 0.4223(2) -0.0074(6) 0.4237(3) 0.0671(16) Uani 1 1 d . . . . .
H4A H 0.419581 -0.093252 0.439296 0.081 Uiso 1 1 calc R U . . .
C8B C 0.1750(3) 0.7024(7) 0.7019(3) 0.0822(18) Uani 1 1 d . . . . .
H8B H 0.174277 0.747669 0.732373 0.099 Uiso 1 1 calc R U . . .
C7B C 0.2156(2) 0.6550(6) 0.6844(2) 0.0710(15) Uani 1 1 d . . . . .
H7B H 0.242294 0.665476 0.703170 0.085 Uiso 0.342(14) 1 calc R U P A 2
C35A C 0.75937(18) 1.1029(5) 0.3182(2) 0.0599(13) Uani 1 1 d . . . . .
H35A H 0.780595 1.095023 0.292510 0.072 Uiso 1 1 calc R U . . .
C40A C 0.71077(18) 0.6552(5) 0.3406(2) 0.0575(12) Uani 1 1 d . . . . .
H40A H 0.692224 0.654331 0.312415 0.069 Uiso 1 1 calc R U . . .
C5A C 0.3968(2) 0.0209(6) 0.3820(2) 0.0668(15) Uani 1 1 d . . . . .
H5A H 0.376920 -0.045657 0.369131 0.080 Uiso 1 1 calc R U . . .
C42A C 0.77375(18) 0.5621(6) 0.3844(3) 0.0721(18) Uani 1 1 d . . . . .
H42A H 0.798397 0.500628 0.386696 0.086 Uiso 1 1 calc R U . . .
C8A C 0.5794(2) 0.2963(5) 0.2997(2) 0.0613(13) Uani 1 1 d . . . . .
H8A H 0.582169 0.250488 0.269523 0.074 Uiso 1 1 calc R U . . .
B2 B 0.57942(17) 0.3533(5) 0.62924(18) 0.0447(11) Uani 1 1 d . . . . .
C25B C 0.38531(19) 0.4399(7) 0.6057(3) 0.0726(15) Uani 1 1 d . . . . .
H25A H 0.380014 0.536048 0.613103 0.109 Uiso 1 1 calc R U . . .
H25B H 0.417526 0.425352 0.599509 0.109 Uiso 1 1 calc R U . . .
H25C H 0.375812 0.384168 0.633395 0.109 Uiso 1 1 calc R U . . .
C26A C 0.36157(18) 0.5410(6) 0.3876(2) 0.0679(15) Uani 1 1 d . . . . .
H26G H 0.374034 0.588184 0.359306 0.102 Uiso 1 1 calc R U . . .
H26H H 0.329511 0.563736 0.391056 0.102 Uiso 1 1 calc R U . . .
H26I H 0.364864 0.442670 0.383320 0.102 Uiso 1 1 calc R U . . .
C5B C 0.3228(2) 1.0009(6) 0.5749(3) 0.080(2) Uani 1 1 d . . . . .
H5B H 0.324963 1.087666 0.559907 0.096 Uiso 1 1 calc R U . . .
C21B C 0.31266(18) 0.3135(6) 0.4813(2) 0.0624(13) Uani 1 1 d . . . . .
H21B H 0.295691 0.283992 0.453942 0.075 Uiso 1 1 calc R U . . .
C23A C 0.45027(17) 0.7566(5) 0.2860(2) 0.0535(12) Uani 1 1 d . . . . .
H23A H 0.432429 0.763730 0.257469 0.064 Uiso 1 1 calc R U . . .
C22B C 0.35835(18) 0.2856(7) 0.4846(2) 0.0670(14) Uani 1 1 d . . . . .
H22B H 0.373356 0.235791 0.459802 0.080 Uiso 1 1 calc R U . . .
B1 B 0.66383(18) 0.8715(5) 0.37178(19) 0.0464(11) Uani 1 1 d . . . . .
C41A C 0.7469(2) 0.5647(6) 0.3430(3) 0.0701(16) Uani 1 1 d . . . . .
H41A H 0.753027 0.505257 0.316630 0.084 Uiso 1 1 calc R U . . .
C26B C 0.2550(4) 0.6603(10) 0.7180(3) 0.078(3) Uani 0.658(14) 1 d . . P A 1
H26A H 0.269417 0.570660 0.719397 0.116 Uiso 0.658(14) 1 calc R U P A 1
H26B H 0.244805 0.686243 0.750561 0.116 Uiso 0.658(14) 1 calc R U P A 1
H26C H 0.276853 0.727417 0.706136 0.116 Uiso 0.658(14) 1 calc R U P A 1
C26C C 0.3189(7) 0.4611(11) 0.7141(6) 0.084(7) Uani 0.342(14) 1 d D . P A 2
H26D H 0.334008 0.523500 0.691622 0.126 Uiso 0.342(14) 1 calc R U P A 2
H26E H 0.340810 0.427290 0.737915 0.126 Uiso 0.342(14) 1 calc R U P A 2
H26F H 0.294554 0.509075 0.731000 0.126 Uiso 0.342(14) 1 calc R U P A 2

loop_
_atom_site_aniso_label
_atom_site_aniso_U_11
_atom_site_aniso_U_22
_atom_site_aniso_U_33
_atom_site_aniso_U_23
_atom_site_aniso_U_13
_atom_site_aniso_U_12
Co1A 0.0429(3) 0.0566(3) 0.0378(3) 0.0045(3) -0.0018(2) -0.0040(3)
Co1B 0.0438(3) 0.0616(4) 0.0398(3) 0.0053(3) -0.0052(3) -0.0055(3)
O1B 0.0489(17) 0.061(2) 0.0491(19) 0.0079(16) -0.0013(14) -0.0054(15)
O2A 0.0502(18) 0.058(2) 0.0471(19) 0.0079(16) -0.0010(15) 0.0002(15)
O1A 0.0565(19) 0.062(2) 0.0460(18) 0.0044(16) -0.0090(15) -0.0108(16)
N4B 0.0400(19) 0.056(2) 0.0358(17) 0.0006(16) -0.0016(15) 0.0022(16)
N3B 0.041(2) 0.062(2) 0.056(2) 0.016(2) 0.0023(18) -0.0014(18)
N2A 0.0421(19) 0.057(2) 0.0365(19) 0.0037(17) 0.0000(15) -0.0018(16)
N1A 0.053(2) 0.050(2) 0.042(2) 0.0022(17) 0.0021(17) -0.0020(17)
O2B 0.062(2) 0.087(3) 0.054(2) 0.0040(19) -0.0130(18) -0.0211(19)
N3A 0.040(2) 0.060(2) 0.045(2) 0.0094(18) 0.0010(16) -0.0013(17)
N4A 0.0396(19) 0.061(2) 0.0372(18) 0.0021(16) 0.0017(16) 0.0001(17)
N2B 0.045(2) 0.058(2) 0.045(2) 0.0077(18) -0.0053(17) -0.0026(17)
N1B 0.058(2) 0.055(2) 0.043(2) -0.0004(17) 0.0021(18) -0.0028(18)
C33A 0.043(2) 0.053(2) 0.038(2) 0.0036(18) 0.0003(18) 0.0015(18)
C17B 0.060(3) 0.063(3) 0.043(3) 0.005(2) -0.007(2) 0.009(2)
C27B 0.044(2) 0.050(2) 0.046(3) -0.005(2) 0.004(2) 0.0043(19)
C32B 0.050(2) 0.050(2) 0.042(2) -0.0009(18) 0.0030(19) -0.0013(19)
C42B 0.045(2) 0.077(3) 0.040(2) 0.006(2) 0.001(2) -0.007(2)
C31B 0.055(3) 0.052(3) 0.059(3) -0.002(2) 0.008(2) -0.004(2)
C46A 0.051(3) 0.061(3) 0.045(3) 0.002(2) 0.002(2) -0.002(2)
C20A 0.039(2) 0.048(2) 0.043(3) 0.0021(19) 0.004(2) -0.0005(18)
C38B 0.052(3) 0.052(3) 0.043(2) 0.001(2) 0.004(2) -0.002(2)
C43B 0.054(3) 0.061(3) 0.042(2) -0.004(2) 0.003(2) -0.010(2)
C27A 0.044(2) 0.053(2) 0.038(2) -0.0033(18) -0.0014(18) -0.0075(19)
C2B 0.045(3) 0.071(4) 0.064(4) -0.009(2) 0.009(3) -0.009(2)
C29A 0.045(2) 0.059(3) 0.052(3) -0.007(2) 0.002(2) -0.006(2)
C13B 0.047(2) 0.060(3) 0.042(2) 0.006(2) -0.0038(19) -0.007(2)
C24A 0.049(2) 0.057(3) 0.042(2) 0.002(2) -0.005(2) -0.004(2)
C16B 0.067(3) 0.051(3) 0.048(3) 0.005(2) 0.002(2) 0.010(2)
C44B 0.050(3) 0.053(3) 0.043(2) 0.000(2) 0.0018(19) -0.007(2)
C21A 0.044(2) 0.057(3) 0.049(3) -0.004(2) -0.001(2) -0.005(2)
C28A 0.044(2) 0.052(2) 0.044(2) -0.0036(19) -0.0020(19) -0.0039(19)
C33B 0.047(2) 0.048(2) 0.039(2) -0.0019(18) 0.0009(18) -0.0032(18)
C45A 0.042(2) 0.051(2) 0.039(2) -0.0022(19) 0.0069(18) 0.0034(19)
C15A 0.052(3) 0.071(3) 0.050(3) 0.003(2) 0.010(2) -0.001(2)
C45B 0.046(2) 0.056(3) 0.040(2) 0.0005(19) 0.0027(19) 0.0050(19)
C39B 0.043(2) 0.052(2) 0.040(2) 0.0042(19) 0.0055(18) -0.0048(18)
C34A 0.056(3) 0.050(3) 0.057(3) -0.003(2) 0.011(2) -0.001(2)
C38A 0.049(2) 0.052(2) 0.045(2) -0.001(2) 0.004(2) -0.0017(18)
C44A 0.053(3) 0.055(3) 0.063(3) 0.000(2) -0.007(2) -0.004(2)
C49B 0.047(2) 0.053(3) 0.039(2) -0.0005(19) -0.0040(18) 0.005(2)
C37B 0.048(2) 0.057(3) 0.047(2) -0.001(2) 0.0074(19) 0.001(2)
C1B 0.046(3) 0.063(3) 0.059(3) -0.003(3) 0.015(2) -0.004(2)
C20B 0.052(3) 0.061(3) 0.048(3) 0.007(2) 0.002(2) -0.004(2)
C30A 0.047(2) 0.056(3) 0.042(2) 0.000(2) -0.0020(19) -0.003(2)
C14A 0.046(2) 0.061(3) 0.041(2) 0.006(2) 0.0038(19) -0.002(2)
C36B 0.051(3) 0.058(3) 0.050(2) -0.007(2) -0.001(2) 0.009(2)
C50B 0.043(2) 0.050(2) 0.039(2) 0.0020(19) -0.0012(18) 0.0043(18)
C13A 0.045(2) 0.064(3) 0.037(2) 0.000(2) -0.0013(18) -0.003(2)
C11B 0.053(3) 0.051(2) 0.046(3) 0.003(2) 0.006(2) -0.001(2)
C12B 0.044(3) 0.062(3) 0.052(3) -0.001(2) -0.008(2) 0.004(2)
C11A 0.047(2) 0.053(3) 0.048(3) 0.005(2) 0.001(2) 0.0012(19)
C46B 0.045(2) 0.053(3) 0.047(3) 0.006(2) 0.002(2) 0.0027(19)
C14B 0.042(2) 0.055(3) 0.035(3) -0.0026(18) 0.0027(19) 0.0043(19)
C30B 0.049(3) 0.044(2) 0.069(3) -0.006(2) 0.006(2) -0.0014(19)
C19A 0.045(2) 0.062(3) 0.048(3) -0.001(2) -0.004(2) -0.006(2)
C10A 0.055(3) 0.058(3) 0.054(3) 0.008(2) 0.006(2) 0.007(2)
C43A 0.052(3) 0.056(3) 0.083(4) 0.010(3) -0.019(3) -0.007(2)
C36A 0.049(2) 0.054(3) 0.072(3) -0.001(2) 0.009(2) -0.007(2)
C35B 0.058(3) 0.053(3) 0.047(3) 0.003(2) 0.000(2) 0.002(2)
C32A 0.053(3) 0.071(3) 0.042(2) -0.012(2) 0.007(2) -0.014(2)
C17A 0.044(2) 0.062(3) 0.065(3) 0.015(2) 0.008(2) 0.005(2)
C7A 0.072(3) 0.050(3) 0.042(2) 0.003(2) 0.006(2) 0.002(2)
C48B 0.050(3) 0.066(3) 0.037(2) 0.001(2) -0.0005(19) 0.013(2)
C47A 0.053(3) 0.061(3) 0.053(3) -0.007(2) 0.001(2) -0.007(2)
C3B 0.052(3) 0.079(4) 0.079(4) -0.024(3) 0.011(3) -0.012(3)
C2A 0.043(2) 0.057(3) 0.057(3) 0.004(2) 0.010(2) 0.000(2)
C34B 0.046(2) 0.052(2) 0.042(2) -0.001(2) 0.0035(19) -0.0010(18)
C9A 0.064(3) 0.068(3) 0.060(3) 0.014(3) 0.014(3) 0.016(3)
C18B 0.056(3) 0.066(3) 0.053(3) 0.004(2) -0.016(2) -0.004(2)
C24B 0.050(3) 0.066(3) 0.069(3) 0.018(3) -0.006(2) -0.005(2)
C50A 0.055(3) 0.048(2) 0.045(2) -0.003(2) 0.002(2) 0.005(2)
C18A 0.041(2) 0.070(3) 0.054(3) 0.018(2) 0.001(2) -0.002(2)
C19B 0.051(3) 0.064(3) 0.039(2) 0.000(2) 0.004(2) -0.003(2)
C37A 0.052(3) 0.058(3) 0.060(3) -0.008(2) 0.007(2) -0.004(2)
C41B 0.044(2) 0.067(3) 0.049(3) 0.006(2) 0.004(2) 0.001(2)
C15B 0.054(3) 0.057(3) 0.050(3) -0.003(2) -0.002(2) 0.004(2)
C31A 0.058(3) 0.066(3) 0.037(2) -0.002(2) 0.000(2) -0.016(2)
C40B 0.046(2) 0.058(3) 0.042(3) -0.001(2) 0.006(2) 0.002(2)
C16A 0.056(3) 0.065(3) 0.063(3) 0.010(3) 0.020(3) 0.004(2)
C28B 0.051(3) 0.052(3) 0.057(3) 0.001(2) -0.003(2) 0.005(2)
C23B 0.043(2) 0.063(3) 0.070(3) 0.013(3) 0.008(2) 0.005(2)
C22A 0.051(3) 0.055(3) 0.047(3) 0.008(2) -0.001(2) 0.005(2)
C29B 0.049(3) 0.051(3) 0.071(3) -0.009(2) -0.013(2) 0.004(2)
C49A 0.054(3) 0.062(3) 0.044(2) 0.001(2) -0.001(2) 0.011(2)
C12A 0.040(2) 0.069(3) 0.045(2) -0.004(2) -0.003(2) 0.002(2)
C25A 0.079(4) 0.073(3) 0.046(3) -0.007(2) 0.007(3) -0.015(3)
C9B 0.087(4) 0.062(3) 0.081(4) -0.003(3) 0.033(4) 0.016(3)
C10B 0.059(3) 0.046(3) 0.078(4) 0.003(2) 0.010(3) 0.006(2)
C47B 0.047(3) 0.072(3) 0.042(2) 0.008(2) 0.006(2) 0.012(2)
C4B 0.045(3) 0.075(4) 0.133(7) -0.035(4) 0.021(4) -0.009(3)
C39A 0.049(3) 0.050(3) 0.047(3) 0.0048(19) 0.002(2) -0.0038(19)
C1A 0.046(3) 0.060(3) 0.053(3) 0.003(2) 0.003(2) -0.004(2)
C6A 0.050(3) 0.066(3) 0.067(3) -0.005(3) 0.005(2) -0.006(2)
C48A 0.051(3) 0.067(3) 0.047(3) -0.006(2) -0.003(2) 0.000(2)
C3A 0.050(3) 0.066(3) 0.067(3) 0.005(3) 0.012(2) 0.007(2)
C6B 0.050(3) 0.065(3) 0.087(4) 0.006(3) 0.022(3) 0.004(2)
C4A 0.059(3) 0.056(3) 0.086(4) 0.011(3) 0.025(3) -0.004(2)
C8B 0.103(5) 0.079(4) 0.065(4) -0.010(3) 0.013(4) 0.009(4)
C7B 0.083(4) 0.074(4) 0.056(3) -0.014(3) 0.001(3) 0.009(3)
C35A 0.057(3) 0.055(3) 0.067(3) 0.004(2) 0.022(3) 0.004(2)
C40A 0.062(3) 0.053(3) 0.057(3) 0.003(2) 0.004(2) 0.010(2)
C5A 0.054(3) 0.064(3) 0.082(4) -0.005(3) 0.013(3) -0.010(2)
C42A 0.055(3) 0.051(3) 0.111(6) 0.006(3) -0.005(3) 0.004(2)
C8A 0.086(4) 0.050(3) 0.048(3) 0.001(2) 0.008(3) 0.011(3)
B2 0.045(3) 0.052(3) 0.037(2) 0.000(2) 0.002(2) 0.002(2)
C25B 0.055(3) 0.092(4) 0.071(3) 0.007(3) -0.010(3) -0.003(3)
C26A 0.047(3) 0.091(4) 0.066(4) 0.014(3) -0.012(3) -0.002(3)
C5B 0.060(4) 0.060(3) 0.120(6) -0.006(4) 0.036(4) -0.002(3)
C21B 0.053(3) 0.075(4) 0.059(3) 0.001(3) 0.008(2) 0.000(2)
C23A 0.050(3) 0.065(3) 0.045(3) 0.005(2) -0.007(2) -0.003(2)
C22B 0.056(3) 0.078(4) 0.067(3) 0.002(3) 0.008(3) 0.005(3)
B1 0.050(3) 0.048(3) 0.041(2) 0.001(2) 0.001(2) -0.002(2)
C41A 0.072(4) 0.067(3) 0.071(4) 0.007(3) 0.004(3) 0.017(3)
C26B 0.106(8) 0.084(6) 0.043(4) -0.016(4) -0.005(4) -0.008(5)
C26C 0.103(15) 0.048(9) 0.101(14) 0.026(9) -0.048(12) -0.028(9)

loop_
_atom_type_symbol
_atom_type_description
_atom_type_scat_dispersion_real
_atom_type_scat_dispersion_imag
_atom_type_scat_source
C C 0.0033 0.0016 'International Tables Vol C Tables 4.2.6.8 and 6.1.1.4'
H H 0.0000 0.0000 'International Tables Vol C Tables 4.2.6.8 and 6.1.1.4'
B B 0.0013 0.0007 'International Tables Vol C Tables 4.2.6.8 and 6.1.1.4'
Co Co 0.3494 0.9721 'International Tables Vol C Tables 4.2.6.8 and 6.1.1.4'
N N 0.0061 0.0033 'International Tables Vol C Tables 4.2.6.8 and 6.1.1.4'
O O 0.0106 0.0060 'International Tables Vol C Tables 4.2.6.8 and 6.1.1.4'

loop_
_geom_angle_atom_site_label_1
_geom_angle_atom_site_label_2
_geom_angle_atom_site_label_3
_geom_angle
_geom_angle_site_symmetry_1
_geom_angle_site_symmetry_3
_geom_angle_publ_flag
O2A Co1A N2A 176.79(16) . . ?
O2A Co1A N1A 88.71(16) . . ?
O2A Co1A N3A 90.58(16) . . ?
O2A Co1A N4A 90.36(16) . . ?
O1A Co1A O2A 88.37(15) . . ?
O1A Co1A N2A 94.84(16) . . ?
O1A Co1A N1A 95.90(16) . . ?
O1A Co1A N3A 95.70(16) . . ?
O1A Co1A N4A 178.48(16) . . ?
N2A Co1A N1A 90.89(16) . . ?
N2A Co1A N3A 89.17(16) . . ?
N2A Co1A N4A 86.43(17) . . ?
N1A Co1A N3A 168.36(17) . . ?
N4A Co1A N1A 84.91(16) . . ?
N4A Co1A N3A 83.47(17) . . ?
O1B Co1B N4B 89.25(15) . . ?
O1B Co1B N3B 91.54(16) . . ?
O1B Co1B N2B 176.15(16) . . ?
O1B Co1B N1B 87.87(16) . . ?
N4B Co1B N3B 83.12(17) . . ?
N4B Co1B N2B 86.92(17) . . ?
N4B Co1B N1B 84.22(16) . . ?
O2B Co1B O1B 87.95(16) . . ?
O2B Co1B N4B 177.18(18) . . ?
O2B Co1B N3B 97.30(18) . . ?
O2B Co1B N2B 95.87(17) . . ?
O2B Co1B N1B 95.33(18) . . ?
N2B Co1B N3B 88.40(17) . . ?
N2B Co1B N1B 91.34(17) . . ?
N1B Co1B N3B 167.33(18) . . ?
C1B O1B Co1B 109.7(3) . . ?
C2A O2A Co1A 108.8(3) . . ?
C1A O1A Co1A 109.8(3) . . ?
C13B N4B Co1B 110.1(3) . . ?
C13B N4B C19B 111.3(4) . . ?
C12B N4B Co1B 107.3(3) . . ?
C12B N4B C13B 112.5(4) . . ?
C12B N4B C19B 109.5(4) . . ?
C19B N4B Co1B 105.9(3) . . ?
C20B N3B Co1B 110.3(3) . . ?
C20B N3B C24B 117.6(5) . . ?
C24B N3B Co1B 132.0(4) . . ?
C20A N2A Co1A 115.3(3) . . ?
C24A N2A Co1A 125.7(3) . . ?
C24A N2A C20A 119.0(4) . . ?
C11A N1A Co1A 110.1(3) . . ?
C7A N1A Co1A 131.9(4) . . ?
C7A N1A C11A 117.9(4) . . ?
C2B O2B Co1B 109.5(3) . . ?
C14A N3A Co1A 110.5(3) . . ?
C14A N3A C18A 117.5(4) . . ?
C18A N3A Co1A 131.9(4) . . ?
C13A N4A Co1A 105.6(3) . . ?
C13A N4A C19A 110.1(4) . . ?
C19A N4A Co1A 110.3(3) . . ?
C12A N4A Co1A 107.0(3) . . ?
C12A N4A C13A 110.3(4) . . ?
C12A N4A C19A 113.2(4) . . ?
C14B N2B Co1B 113.9(3) . . ?
C14B N2B C18B 118.5(4) . . ?
C18B N2B Co1B 127.6(4) . . ?
C11B N1B Co1B 111.8(3) . . ?
C11B N1B C7B 118.8(5) . . ?
C7B N1B Co1B 129.3(4) . . ?
C34A C33A C38A 115.3(4) . . ?
C34A C33A B1 119.2(4) . . ?
C38A C33A B1 125.4(4) . . ?
C16B C17B H17B 119.8 . . ?
C18B C17B H17B 119.8 . . ?
C18B C17B C16B 120.4(5) . . ?
C32B C27B B2 124.6(4) . . ?
C28B C27B C32B 114.3(4) . . ?
C28B C27B B2 120.0(4) . . ?
C27B C32B H32B 118.3 . . ?
C31B C32B C27B 123.4(5) . . ?
C31B C32B H32B 118.3 . . ?
C43B C42B H42B 120.7 . . ?
C43B C42B C41B 118.6(5) . . ?
C41B C42B H42B 120.7 . . ?
C32B C31B H31B 120.2 . . ?
C30B C31B C32B 119.7(5) . . ?
C30B C31B H31B 120.2 . . ?
C45A C46A H46A 118.7 . . ?
C45A C46A C47A 122.6(5) . . ?
C47A C46A H46A 118.7 . . ?
N2A C20A C21A 122.1(5) . . ?
N2A C20A C19A 115.6(4) . . ?
C21A C20A C19A 122.3(4) . . ?
C33B C38B H38B 118.7 . . ?
C37B C38B H38B 118.7 . . ?
C37B C38B C33B 122.5(5) . . ?
C42B C43B H43B 119.7 . . ?
C42B C43B C44B 120.6(5) . . ?
C44B C43B H43B 119.7 . . ?
C28A C27A B1 120.1(4) . . ?
C30A C27A C28A 115.0(4) . . ?
C30A C27A B1 124.9(4) . . ?
O2B C2B C1B 117.4(5) . . ?
O2B C2B C3B 122.5(6) . . ?
C3B C2B C1B 120.2(6) . . ?
C28A C29A H29A 120.0 . . ?
C28A C29A C32A 120.0(5) . . ?
C32A C29A H29A 120.0 . . ?
N4B C13B H13A 109.1 . . ?
N4B C13B H13B 109.1 . . ?
N4B C13B C14B 112.6(4) . . ?
H13A C13B H13B 107.8 . . ?
C14B C13B H13A 109.1 . . ?
C14B C13B H13B 109.1 . . ?
N2A C24A H24A 119.2 . . ?
N2A C24A C23A 121.7(5) . . ?
C23A C24A H24A 119.2 . . ?
C17B C16B H16B 120.6 . . ?
C17B C16B C15B 118.8(5) . . ?
C15B C16B H16B 120.6 . . ?
C43B C44B H44B 118.7 . . ?
C43B C44B C39B 122.7(5) . . ?
C39B C44B H44B 118.7 . . ?
C20A C21A H21A 120.4 . . ?
C20A C21A C22A 119.2(5) . . ?
C22A C21A H21A 120.4 . . ?
C27A C28A H28A 118.4 . . ?
C29A C28A C27A 123.1(5) . . ?
C29A C28A H28A 118.4 . . ?
C38B C33B B2 119.0(4) . . ?
C34B C33B C38B 115.5(4) . . ?
C34B C33B B2 125.3(4) . . ?
C46A C45A C50A 115.2(5) . . ?
C46A C45A B1 121.0(4) . . ?
C50A C45A B1 123.8(4) . . ?
C14A C15A H15A 120.5 . . ?
C16A C15A H15A 120.5 . . ?
C16A C15A C14A 119.0(5) . . ?
C50B C45B H45B 118.3 . . ?
C46B C45B H45B 118.3 . . ?
C46B C45B C50B 123.4(5) . . ?
C44B C39B B2 122.9(4) . . ?
C40B C39B C44B 115.0(4) . . ?
C40B C39B B2 122.0(4) . . ?
C33A C34A H34A 118.6 . . ?
C35A C34A C33A 122.8(5) . . ?
C35A C34A H34A 118.6 . . ?
C33A C38A H38A 118.9 . . ?
C37A C38A C33A 122.3(4) . . ?
C37A C38A H38A 118.9 . . ?
C43A C44A H44A 119.0 . . ?
C43A C44A C39A 122.1(6) . . ?
C39A C44A H44A 119.0 . . ?
C50B C49B H49B 118.8 . . ?
C48B C49B H49B 118.8 . . ?
C48B C49B C50B 122.4(5) . . ?
C38B C37B H37B 119.8 . . ?
C36B C37B C38B 120.3(4) . . ?
C36B C37B H37B 119.8 . . ?
O1B C1B C2B 115.3(5) . . ?
O1B C1B C6B 124.8(6) . . ?
C6B C1B C2B 119.9(5) . . ?
N3B C20B C19B 115.4(4) . . ?
N3B C20B C21B 123.9(5) . . ?
C21B C20B C19B 120.7(5) . . ?
C27A C30A H30A 118.6 . . ?
C27A C30A C31A 122.8(5) . . ?
C31A C30A H30A 118.6 . . ?
N3A C14A C15A 123.6(5) . . ?
N3A C14A C13A 115.2(4) . . ?
C15A C14A C13A 121.2(5) . . ?
C37B C36B H36B 120.8 . . ?
C35B C36B C37B 118.5(4) . . ?
C35B C36B H36B 120.8 . . ?
C45B C50B B2 120.3(4) . . ?
C49B C50B C45B 114.8(4) . . ?
C49B C50B B2 124.9(4) . . ?
N4A C13A C14A 108.2(4) . . ?
N4A C13A H13C 110.1 . . ?
N4A C13A H13D 110.1 . . ?
C14A C13A H13C 110.1 . . ?
C14A C13A H13D 110.1 . . ?
H13C C13A H13D 108.4 . . ?
N1B C11B C12B 115.4(4) . . ?
N1B C11B C10B 122.7(5) . . ?
C10B C11B C12B 121.9(5) . . ?
N4B C12B C11B 109.9(4) . . ?
N4B C12B H12A 109.7 . . ?
N4B C12B H12B 109.7 . . ?
C11B C12B H12A 109.7 . . ?
C11B C12B H12B 109.7 . . ?
H12A C12B H12B 108.2 . . ?
N1A C11A C10A 123.0(5) . . ?
N1A C11A C12A 116.1(4) . . ?
C10A C11A C12A 120.7(4) . . ?
C45B C46B H46B 120.2 . . ?
C47B C46B C45B 119.7(5) . . ?
C47B C46B H46B 120.2 . . ?
N2B C14B C13B 116.5(4) . . ?
N2B C14B C15B 123.3(5) . . ?
C15B C14B C13B 120.2(4) . . ?
C31B C30B H30B 120.0 . . ?
C31B C30B C29B 120.0(4) . . ?
C29B C30B H30B 120.0 . . ?
N4A C19A H19C 109.2 . . ?
N4A C19A H19D 109.2 . . ?
C20A C19A N4A 112.2(4) . . ?
C20A C19A H19C 109.2 . . ?
C20A C19A H19D 109.2 . . ?
H19C C19A H19D 107.9 . . ?
C11A C10A H10A 120.4 . . ?
C9A C10A C11A 119.2(5) . . ?
C9A C10A H10A 120.4 . . ?
C44A C43A H43A 119.4 . . ?
C42A C43A C44A 121.1(6) . . ?
C42A C43A H43A 119.4 . . ?
C37A C36A H36A 120.8 . . ?
C35A C36A H36A 120.8 . . ?
C35A C36A C37A 118.4(5) . . ?
C36B C35B H35B 119.7 . . ?
C36B C35B C34B 120.6(5) . . ?
C34B C35B H35B 119.7 . . ?
C29A C32A H32A 120.6 . . ?
C31A C32A C29A 118.8(5) . . ?
C31A C32A H32A 120.6 . . ?
C18A C17A H17A 119.1 . . ?
C16A C17A H17A 119.1 . . ?
C16A C17A C18A 121.7(5) . . ?
N1A C7A C25A 121.7(5) . . ?
N1A C7A C8A 120.3(5) . . ?
C8A C7A C25A 118.0(5) . . ?
C49B C48B H48B 119.6 . . ?
C47B C48B C49B 120.8(5) . . ?
C47B C48B H48B 119.6 . . ?
C46A C47A H47A 120.0 . . ?
C48A C47A C46A 120.0(5) . . ?
C48A C47A H47A 120.0 . . ?
C2B C3B H3B 120.6 . . ?
C4B C3B C2B 118.9(7) . . ?
C4B C3B H3B 120.6 . . ?
O2A C2A C1A 116.9(5) . . ?
O2A C2A C3A 124.5(5) . . ?
C3A C2A C1A 118.6(5) . . ?
C33B C34B H34B 118.8 . . ?
C35B C34B C33B 122.5(4) . . ?
C35B C34B H34B 118.8 . . ?
C10A C9A H9A 121.0 . . ?
C8A C9A C10A 118.0(5) . . ?
C8A C9A H9A 121.0 . . ?
N2B C18B C17B 120.8(5) . . ?
N2B C18B H18B 119.6 . . ?
N2B C18B C26C 121.8(8) . . ?
C17B C18B H18B 119.6 . . ?
C17B C18B C26C 115.6(7) . . ?
N3B C24B C23B 119.6(5) . . ?
N3B C24B C25B 121.5(6) . . ?
C23B C24B C25B 118.9(5) . . ?
C45A C50A H50A 118.7 . . ?
C49A C50A C45A 122.6(5) . . ?
C49A C50A H50A 118.7 . . ?
N3A C18A C17A 119.9(5) . . ?
N3A C18A C26A 121.5(5) . . ?
C17A C18A C26A 118.6(5) . . ?
N4B C19B H19A 110.1 . . ?
N4B C19B H19B 110.1 . . ?
C20B C19B N4B 108.1(4) . . ?
C20B C19B H19A 110.1 . . ?
C20B C19B H19B 110.1 . . ?
H19A C19B H19B 108.4 . . ?
C38A C37A C36A 120.2(5) . . ?
C38A C37A H37A 119.9 . . ?
C36A C37A H37A 119.9 . . ?
C42B C41B H41B 120.2 . . ?
C42B C41B C40B 119.7(5) . . ?
C40B C41B H41B 120.2 . . ?
C16B C15B H15B 120.9 . . ?
C14B C15B C16B 118.2(5) . . ?
C14B C15B H15B 120.9 . . ?
C30A C31A H31A 119.9 . . ?
C32A C31A C30A 120.2(5) . . ?
C32A C31A H31A 119.9 . . ?
C39B C40B C41B 123.4(5) . . ?
C39B C40B H40B 118.3 . . ?
C41B C40B H40B 118.3 . . ?
C15A C16A H16A 120.9 . . ?
C17A C16A C15A 118.2(5) . . ?
C17A C16A H16A 120.9 . . ?
C27B C28B H28B 118.3 . . ?
C29B C28B C27B 123.3(5) . . ?
C29B C28B H28B 118.3 . . ?
C24B C23B H23B 119.2 . . ?
C22B C23B C24B 121.7(5) . . ?
C22B C23B H23B 119.2 . . ?
C21A C22A H22A 120.6 . . ?
C23A C22A C21A 118.9(5) . . ?
C23A C22A H22A 120.6 . . ?
C30B C29B C28B 119.3(5) . . ?
C30B C29B H29B 120.4 . . ?
C28B C29B H29B 120.4 . . ?
C50A C49A H49A 119.7 . . ?
C48A C49A C50A 120.7(5) . . ?
C48A C49A H49A 119.7 . . ?
N4A C12A C11A 109.2(4) . . ?
N4A C12A H12C 109.8 . . ?
N4A C12A H12D 109.8 . . ?
C11A C12A H12C 109.8 . . ?
C11A C12A H12D 109.8 . . ?
H12C C12A H12D 108.3 . . ?
C7A C25A H25D 109.5 . . ?
C7A C25A H25E 109.5 . . ?
C7A C25A H25F 109.5 . . ?
H25D C25A H25E 109.5 . . ?
H25D C25A H25F 109.5 . . ?
H25E C25A H25F 109.5 . . ?
C10B C9B H9B 120.7 . . ?
C8B C9B H9B 120.7 . . ?
C8B C9B C10B 118.6(6) . . ?
C11B C10B C9B 118.0(6) . . ?
C11B C10B H10B 121.0 . . ?
C9B C10B H10B 121.0 . . ?
C46B C47B H47B 120.6 . . ?
C48B C47B C46B 118.8(5) . . ?
C48B C47B H47B 120.6 . . ?
C3B C4B H4B 119.2 . . ?
C5B C4B C3B 121.6(6) . . ?
C5B C4B H4B 119.2 . . ?
C44A C39A B1 120.3(5) . . ?
C40A C39A C44A 115.3(5) . . ?
C40A C39A B1 123.7(5) . . ?
O1A C1A C2A 115.9(4) . . ?
O1A C1A C6A 124.0(5) . . ?
C6A C1A C2A 120.0(5) . . ?
C1A C6A H6A 119.7 . . ?
C5A C6A C1A 120.6(6) . . ?
C5A C6A H6A 119.7 . . ?
C47A C48A H48A 120.6 . . ?
C49A C48A C47A 118.9(5) . . ?
C49A C48A H48A 120.6 . . ?
C2A C3A H3A 119.4 . . ?
C4A C3A C2A 121.2(6) . . ?
C4A C3A H3A 119.4 . . ?
C1B C6B H6B 120.4 . . ?
C1B C6B C5B 119.2(7) . . ?
C5B C6B H6B 120.4 . . ?
C3A C4A H4A 120.1 . . ?
C3A C4A C5A 119.8(5) . . ?
C5A C4A H4A 120.1 . . ?
C9B C8B H8B 119.0 . . ?
C9B C8B C7B 121.9(6) . . ?
C7B C8B H8B 119.0 . . ?
N1B C7B C8B 119.8(6) . . ?
N1B C7B H7B 120.1 . . ?
N1B C7B C26B 122.6(6) . . ?
C8B C7B H7B 120.1 . . ?
C8B C7B C26B 117.2(6) . . ?
C34A C35A C36A 121.0(5) . . ?
C34A C35A H35A 119.5 . . ?
C36A C35A H35A 119.5 . . ?
C39A C40A H40A 118.5 . . ?
C39A C40A C41A 123.0(6) . . ?
C41A C40A H40A 118.5 . . ?
C6A C5A C4A 119.8(5) . . ?
C6A C5A H5A 120.1 . . ?
C4A C5A H5A 120.1 . . ?
C43A C42A H42A 120.5 . . ?
C43A C42A C41A 119.0(5) . . ?
C41A C42A H42A 120.5 . . ?
C7A C8A H8A 119.2 . . ?
C9A C8A C7A 121.6(5) . . ?
C9A C8A H8A 119.2 . . ?
C27B B2 C33B 102.6(4) . . ?
C27B B2 C39B 113.4(4) . . ?
C27B B2 C50B 113.7(4) . . ?
C39B B2 C33B 109.9(4) . . ?
C39B B2 C50B 106.8(4) . . ?
C50B B2 C33B 110.4(4) . . ?
C24B C25B H25A 109.5 . . ?
C24B C25B H25B 109.5 . . ?
C24B C25B H25C 109.5 . . ?
H25A C25B H25B 109.5 . . ?
H25A C25B H25C 109.5 . . ?
H25B C25B H25C 109.5 . . ?
C18A C26A H26G 109.5 . . ?
C18A C26A H26H 109.5 . . ?
C18A C26A H26I 109.5 . . ?
H26G C26A H26H 109.5 . . ?
H26G C26A H26I 109.5 . . ?
H26H C26A H26I 109.5 . . ?
C4B C5B C6B 120.2(6) . . ?
C4B C5B H5B 119.9 . . ?
C6B C5B H5B 119.9 . . ?
C20B C21B H21B 120.6 . . ?
C20B C21B C22B 118.8(6) . . ?
C22B C21B H21B 120.6 . . ?
C24A C23A H23A 120.4 . . ?
C22A C23A C24A 119.1(5) . . ?
C22A C23A H23A 120.4 . . ?
C23B C22B C21B 118.3(6) . . ?
C23B C22B H22B 120.8 . . ?
C21B C22B H22B 120.8 . . ?
C33A B1 C45A 109.5(4) . . ?
C27A B1 C33A 111.7(4) . . ?
C27A B1 C45A 107.3(4) . . ?
C27A B1 C39A 114.4(4) . . ?
C39A B1 C33A 102.2(4) . . ?
C39A B1 C45A 111.6(4) . . ?
C40A C41A H41A 120.3 . . ?
C42A C41A C40A 119.4(6) . . ?
C42A C41A H41A 120.3 . . ?
C7B C26B H26A 109.5 . . ?
C7B C26B H26B 109.5 . . ?
C7B C26B H26C 109.5 . . ?
H26A C26B H26B 109.5 . . ?
H26A C26B H26C 109.5 . . ?
H26B C26B H26C 109.5 . . ?
C18B C26C H26D 109.5 . . ?
C18B C26C H26E 109.5 . . ?
C18B C26C H26F 109.5 . . ?
H26D C26C H26E 109.5 . . ?
H26D C26C H26F 109.5 . . ?
H26E C26C H26F 109.5 . . ?

loop_
_geom_bond_atom_site_label_1
_geom_bond_atom_site_label_2
_geom_bond_distance
_geom_bond_site_symmetry_2
_geom_bond_publ_flag
Co1A O2A 1.883(3) . ?
Co1A O1A 1.860(3) . ?
Co1A N2A 1.925(4) . ?
Co1A N1A 2.013(4) . ?
Co1A N3A 2.016(4) . ?
Co1A N4A 1.949(4) . ?
Co1B O1B 1.885(3) . ?
Co1B N4B 1.946(4) . ?
Co1B N3B 2.034(4) . ?
Co1B O2B 1.863(4) . ?
Co1B N2B 1.954(4) . ?
Co1B N1B 1.979(4) . ?
O1B C1B 1.350(6) . ?
O2A C2A 1.340(6) . ?
O1A C1A 1.348(6) . ?
N4B C13B 1.495(6) . ?
N4B C12B 1.480(6) . ?
N4B C19B 1.501(6) . ?
N3B C20B 1.360(7) . ?
N3B C24B 1.362(7) . ?
N2A C20A 1.349(6) . ?
N2A C24A 1.341(6) . ?
N1A C11A 1.359(6) . ?
N1A C7A 1.358(6) . ?
O2B C2B 1.346(7) . ?
N3A C14A 1.354(6) . ?
N3A C18A 1.366(6) . ?
N4A C13A 1.487(6) . ?
N4A C19A 1.503(7) . ?
N4A C12A 1.481(6) . ?
N2B C14B 1.334(6) . ?
N2B C18B 1.366(6) . ?
N1B C11B 1.355(6) . ?
N1B C7B 1.356(7) . ?
C33A C34A 1.396(7) . ?
C33A C38A 1.399(7) . ?
C33A B1 1.654(7) . ?
C17B H17B 0.9500 . ?
C17B C16B 1.380(8) . ?
C17B C18B 1.367(8) . ?
C27B C32B 1.403(7) . ?
C27B C28B 1.400(7) . ?
C27B B2 1.636(7) . ?
C32B H32B 0.9500 . ?
C32B C31B 1.388(7) . ?
C42B H42B 0.9500 . ?
C42B C43B 1.383(8) . ?
C42B C41B 1.389(8) . ?
C31B H31B 0.9500 . ?
C31B C30B 1.369(8) . ?
C46A H46A 0.9500 . ?
C46A C45A 1.392(7) . ?
C46A C47A 1.410(7) . ?
C20A C21A 1.374(7) . ?
C20A C19A 1.497(7) . ?
C38B H38B 0.9500 . ?
C38B C33B 1.410(7) . ?
C38B C37B 1.390(7) . ?
C43B H43B 0.9500 . ?
C43B C44B 1.388(7) . ?
C27A C28A 1.410(7) . ?
C27A C30A 1.397(6) . ?
C27A B1 1.638(7) . ?
C2B C1B 1.406(9) . ?
C2B C3B 1.402(8) . ?
C29A H29A 0.9500 . ?
C29A C28A 1.384(7) . ?
C29A C32A 1.396(7) . ?
C13B H13A 0.9900 . ?
C13B H13B 0.9900 . ?
C13B C14B 1.508(7) . ?
C24A H24A 0.9500 . ?
C24A C23A 1.390(7) . ?
C16B H16B 0.9500 . ?
C16B C15B 1.388(7) . ?
C44B H44B 0.9500 . ?
C44B C39B 1.401(7) . ?
C21A H21A 0.9500 . ?
C21A C22A 1.387(7) . ?
C28A H28A 0.9500 . ?
C33B C34B 1.397(6) . ?
C33B B2 1.648(7) . ?
C45A C50A 1.399(7) . ?
C45A B1 1.656(7) . ?
C15A H15A 0.9500 . ?
C15A C14A 1.378(7) . ?
C15A C16A 1.377(7) . ?
C45B H45B 0.9500 . ?
C45B C50B 1.405(7) . ?
C45B C46B 1.393(7) . ?
C39B C40B 1.392(7) . ?
C39B B2 1.644(7) . ?
C34A H34A 0.9500 . ?
C34A C35A 1.366(7) . ?
C38A H38A 0.9500 . ?
C38A C37A 1.383(7) . ?
C44A H44A 0.9500 . ?
C44A C43A 1.380(8) . ?
C44A C39A 1.407(8) . ?
C49B H49B 0.9500 . ?
C49B C50B 1.401(6) . ?
C49B C48B 1.396(7) . ?
C37B H37B 0.9500 . ?
C37B C36B 1.390(7) . ?
C1B C6B 1.376(8) . ?
C20B C19B 1.485(7) . ?
C20B C21B 1.377(8) . ?
C30A H30A 0.9500 . ?
C30A C31A 1.403(7) . ?
C14A C13A 1.491(7) . ?
C36B H36B 0.9500 . ?
C36B C35B 1.389(7) . ?
C50B B2 1.646(7) . ?
C13A H13C 0.9900 . ?
C13A H13D 0.9900 . ?
C11B C12B 1.488(7) . ?
C11B C10B 1.377(7) . ?
C12B H12A 0.9900 . ?
C12B H12B 0.9900 . ?
C11A C10A 1.379(7) . ?
C11A C12A 1.494(7) . ?
C46B H46B 0.9500 . ?
C46B C47B 1.385(7) . ?
C14B C15B 1.374(7) . ?
C30B H30B 0.9500 . ?
C30B C29B 1.381(8) . ?
C19A H19C 0.9900 . ?
C19A H19D 0.9900 . ?
C10A H10A 0.9500 . ?
C10A C9A 1.377(8) . ?
C43A H43A 0.9500 . ?
C43A C42A 1.367(9) . ?
C36A H36A 0.9500 . ?
C36A C37A 1.388(7) . ?
C36A C35A 1.370(8) . ?
C35B H35B 0.9500 . ?
C35B C34B 1.392(7) . ?
C32A H32A 0.9500 . ?
C32A C31A 1.381(8) . ?
C17A H17A 0.9500 . ?
C17A C18A 1.396(8) . ?
C17A C16A 1.363(8) . ?
C7A C25A 1.498(8) . ?
C7A C8A 1.389(8) . ?
C48B H48B 0.9500 . ?
C48B C47B 1.380(8) . ?
C47A H47A 0.9500 . ?
C47A C48A 1.380(8) . ?
C3B H3B 0.9500 . ?
C3B C4B 1.381(10) . ?
C2A C1A 1.413(8) . ?
C2A C3A 1.393(8) . ?
C34B H34B 0.9500 . ?
C9A H9A 0.9500 . ?
C9A C8A 1.372(8) . ?
C18B H18B 0.9500 . ?
C18B C26C 1.5006(15) . ?
C24B C23B 1.418(8) . ?
C24B C25B 1.475(8) . ?
C50A H50A 0.9500 . ?
C50A C49A 1.396(7) . ?
C18A C26A 1.500(8) . ?
C19B H19A 0.9900 . ?
C19B H19B 0.9900 . ?
C37A H37A 0.9500 . ?
C41B H41B 0.9500 . ?
C41B C40B 1.394(7) . ?
C15B H15B 0.9500 . ?
C31A H31A 0.9500 . ?
C40B H40B 0.9500 . ?
C16A H16A 0.9500 . ?
C28B H28B 0.9500 . ?
C28B C29B 1.395(7) . ?
C23B H23B 0.9500 . ?
C23B C22B 1.358(8) . ?
C22A H22A 0.9500 . ?
C22A C23A 1.383(7) . ?
C29B H29B 0.9500 . ?
C49A H49A 0.9500 . ?
C49A C48A 1.371(7) . ?
C12A H12C 0.9900 . ?
C12A H12D 0.9900 . ?
C25A H25D 0.9800 . ?
C25A H25E 0.9800 . ?
C25A H25F 0.9800 . ?
C9B H9B 0.9500 . ?
C9B C10B 1.399(9) . ?
C9B C8B 1.355(10) . ?
C10B H10B 0.9500 . ?
C47B H47B 0.9500 . ?
C4B H4B 0.9500 . ?
C4B C5B 1.358(12) . ?
C39A C40A 1.392(7) . ?
C39A B1 1.648(7) . ?
C1A C6A 1.385(7) . ?
C6A H6A 0.9500 . ?
C6A C5A 1.383(8) . ?
C48A H48A 0.9500 . ?
C3A H3A 0.9500 . ?
C3A C4A 1.377(9) . ?
C6B H6B 0.9500 . ?
C6B C5B 1.420(10) . ?
C4A H4A 0.9500 . ?
C4A C5A 1.402(9) . ?
C8B H8B 0.9500 . ?
C8B C7B 1.377(9) . ?
C7B H7B 0.9500 . ?
C7B C26B 1.491(11) . ?
C35A H35A 0.9500 . ?
C40A H40A 0.9500 . ?
C40A C41A 1.393(8) . ?
C5A H5A 0.9500 . ?
C42A H42A 0.9500 . ?
C42A C41A 1.390(9) . ?
C8A H8A 0.9500 . ?
C25B H25A 0.9800 . ?
C25B H25B 0.9800 . ?
C25B H25C 0.9800 . ?
C26A H26G 0.9800 . ?
C26A H26H 0.9800 . ?
C26A H26I 0.9800 . ?
C5B H5B 0.9500 . ?
C21B H21B 0.9500 . ?
C21B C22B 1.384(8) . ?
C23A H23A 0.9500 . ?
C22B H22B 0.9500 . ?
C41A H41A 0.9500 . ?
C26B H26A 0.9800 . ?
C26B H26B 0.9800 . ?
C26B H26C 0.9800 . ?
C26C H26D 0.9800 . ?
C26C H26E 0.9800 . ?
C26C H26F 0.9800 . ?

loop_
_geom_torsion_atom_site_label_1
_geom_torsion_atom_site_label_2
_geom_torsion_atom_site_label_3
_geom_torsion_atom_site_label_4
_geom_torsion
_geom_torsion_site_symmetry_1
_geom_torsion_site_symmetry_2
_geom_torsion_site_symmetry_3
_geom_torsion_site_symmetry_4
_geom_torsion_publ_flag
Co1A O2A C2A C1A -4.0(5) . . . . ?
Co1A O2A C2A C3A 177.2(4) . . . . ?
Co1A O1A C1A C2A 0.8(5) . . . . ?
Co1A O1A C1A C6A -178.9(4) . . . . ?
Co1A N2A C20A C21A -176.3(4) . . . . ?
Co1A N2A C20A C19A 2.6(5) . . . . ?
Co1A N2A C24A C23A 175.7(4) . . . . ?
Co1A N1A C11A C10A -177.8(4) . . . . ?
Co1A N1A C11A C12A 7.0(5) . . . . ?
Co1A N1A C7A C25A -5.0(7) . . . . ?
Co1A N1A C7A C8A 176.9(4) . . . . ?
Co1A N3A C14A C15A 176.9(4) . . . . ?
Co1A N3A C14A C13A -3.9(5) . . . . ?
Co1A N3A C18A C17A -177.8(4) . . . . ?
Co1A N3A C18A C26A 2.3(7) . . . . ?
Co1A N4A C13A C14A -43.5(4) . . . . ?
Co1A N4A C19A C20A -4.0(5) . . . . ?
Co1A N4A C12A C11A 38.0(5) . . . . ?
Co1B O1B C1B C2B 4.0(5) . . . . ?
Co1B O1B C1B C6B -178.0(4) . . . . ?
Co1B N4B C13B C14B 1.1(5) . . . . ?
Co1B N4B C12B C11B -35.5(5) . . . . ?
Co1B N4B C19B C20B 44.0(4) . . . . ?
Co1B N3B C20B C19B 3.7(5) . . . . ?
Co1B N3B C20B C21B -177.7(4) . . . . ?
Co1B N3B C24B C23B 178.7(4) . . . . ?
Co1B N3B C24B C25B -0.8(8) . . . . ?
Co1B O2B C2B C1B -0.8(6) . . . . ?
Co1B O2B C2B C3B -179.4(4) . . . . ?
Co1B N2B C14B C13B -3.4(5) . . . . ?
Co1B N2B C14B C15B 175.9(4) . . . . ?
Co1B N2B C18B C17B -174.8(4) . . . . ?
Co1B N2B C18B C26C 21.4(13) . . . . ?
Co1B N1B C11B C12B -0.1(5) . . . . ?
Co1B N1B C11B C10B -178.0(4) . . . . ?
Co1B N1B C7B C8B 176.8(5) . . . . ?
Co1B N1B C7B C26B -10.5(10) . . . . ?
O1B Co1B O2B C2B 2.4(4) . . . . ?
O1B C1B C6B C5B -176.0(5) . . . . ?
O2A Co1A O1A C1A -2.4(3) . . . . ?
O2A C2A C1A O1A 2.3(7) . . . . ?
O2A C2A C1A C6A -178.1(5) . . . . ?
O2A C2A C3A C4A 177.0(5) . . . . ?
O1A Co1A O2A C2A 3.5(3) . . . . ?
O1A C1A C6A C5A -179.9(5) . . . . ?
N4B Co1B O1B C1B 176.1(3) . . . . ?
N4B C13B C14B N2B 1.5(6) . . . . ?
N4B C13B C14B C15B -177.8(4) . . . . ?
N3B Co1B O1B C1B -100.8(3) . . . . ?
N3B Co1B O2B C2B 93.7(4) . . . . ?
N3B C20B C19B N4B -31.6(6) . . . . ?
N3B C20B C21B C22B -0.2(9) . . . . ?
N3B C24B C23B C22B -3.5(8) . . . . ?
N2A Co1A O1A C1A 177.6(3) . . . . ?
N2A C20A C21A C22A -0.6(7) . . . . ?
N2A C20A C19A N4A 1.0(6) . . . . ?
N2A C24A C23A C22A 1.3(8) . . . . ?
N1A Co1A O2A C2A -92.4(3) . . . . ?
N1A Co1A O1A C1A 86.2(3) . . . . ?
N1A C11A C10A C9A 0.9(8) . . . . ?
N1A C11A C12A N4A -30.3(6) . . . . ?
N1A C7A C8A C9A -0.6(8) . . . . ?
O2B Co1B O1B C1B -3.5(3) . . . . ?
O2B C2B C1B O1B -2.2(7) . . . . ?
O2B C2B C1B C6B 179.6(5) . . . . ?
O2B C2B C3B C4B 178.8(5) . . . . ?
N3A Co1A O2A C2A 99.2(3) . . . . ?
N3A Co1A O1A C1A -92.8(3) . . . . ?
N3A C14A C13A N4A 31.7(6) . . . . ?
N4A Co1A O2A C2A -177.3(3) . . . . ?
N2B Co1B O2B C2B -177.2(4) . . . . ?
N2B C14B C15B C16B 0.0(7) . . . . ?
N1B Co1B O1B C1B 91.9(3) . . . . ?
N1B Co1B O2B C2B -85.3(4) . . . . ?
N1B C11B C12B N4B 23.8(6) . . . . ?
N1B C11B C10B C9B 0.6(8) . . . . ?
C33A C34A C35A C36A -1.3(9) . . . . ?
C33A C38A C37A C36A -0.6(8) . . . . ?
C17B C16B C15B C14B 0.4(7) . . . . ?
C27B C32B C31B C30B 0.1(7) . . . . ?
C27B C28B C29B C30B 0.4(8) . . . . ?
C32B C27B C28B C29B 1.3(7) . . . . ?
C32B C27B B2 C33B -108.3(5) . . . . ?
C32B C27B B2 C39B 10.2(6) . . . . ?
C32B C27B B2 C50B 132.5(5) . . . . ?
C32B C31B C30B C29B 1.7(7) . . . . ?
C42B C43B C44B C39B -0.7(7) . . . . ?
C42B C41B C40B C39B -1.0(7) . . . . ?
C31B C30B C29B C28B -1.9(7) . . . . ?
C46A C45A C50A C49A -1.2(7) . . . . ?
C46A C45A B1 C33A 161.8(4) . . . . ?
C46A C45A B1 C27A -76.8(5) . . . . ?
C46A C45A B1 C39A 49.3(6) . . . . ?
C46A C47A C48A C49A -1.5(8) . . . . ?
C20A N2A C24A C23A -1.5(7) . . . . ?
C20A C21A C22A C23A 0.3(7) . . . . ?
C38B C33B C34B C35B -0.3(7) . . . . ?
C38B C33B B2 C27B 50.2(5) . . . . ?
C38B C33B B2 C39B -70.8(5) . . . . ?
C38B C33B B2 C50B 171.6(4) . . . . ?
C38B C37B C36B C35B -1.5(7) . . . . ?
C43B C42B C41B C40B -0.6(7) . . . . ?
C43B C44B C39B C40B -0.8(7) . . . . ?
C43B C44B C39B B2 -178.8(4) . . . . ?
C27A C30A C31A C32A -0.3(7) . . . . ?
C2B C1B C6B C5B 1.9(8) . . . . ?
C2B C3B C4B C5B 1.0(9) . . . . ?
C29A C32A C31A C30A 0.9(7) . . . . ?
C13B N4B C12B C11B 85.7(5) . . . . ?
C13B N4B C19B C20B -75.6(5) . . . . ?
C13B C14B C15B C16B 179.3(4) . . . . ?
C24A N2A C20A C21A 1.2(7) . . . . ?
C24A N2A C20A C19A -179.9(4) . . . . ?
C16B C17B C18B N2B -1.3(9) . . . . ?
C16B C17B C18B C26C 163.5(11) . . . . ?
C44B C39B C40B C41B 1.7(7) . . . . ?
C44B C39B B2 C27B -131.6(4) . . . . ?
C44B C39B B2 C33B -17.4(6) . . . . ?
C44B C39B B2 C50B 102.4(5) . . . . ?
C21A C20A C19A N4A 179.9(4) . . . . ?
C21A C22A C23A C24A -0.6(8) . . . . ?
C28A C27A C30A C31A -1.1(7) . . . . ?
C28A C27A B1 C33A 60.2(5) . . . . ?
C28A C27A B1 C45A -59.9(5) . . . . ?
C28A C27A B1 C39A 175.7(4) . . . . ?
C28A C29A C32A C31A -0.1(7) . . . . ?
C33B C38B C37B C36B -0.1(8) . . . . ?
C45A C46A C47A C48A -1.1(8) . . . . ?
C45A C50A C49A C48A -1.3(7) . . . . ?
C15A C14A C13A N4A -149.0(5) . . . . ?
C45B C50B B2 C27B 179.7(4) . . . . ?
C45B C50B B2 C33B 65.1(5) . . . . ?
C45B C50B B2 C39B -54.4(5) . . . . ?
C45B C46B C47B C48B 0.5(7) . . . . ?
C34A C33A C38A C37A -0.4(7) . . . . ?
C34A C33A B1 C27A 177.4(4) . . . . ?
C34A C33A B1 C45A -63.8(6) . . . . ?
C34A C33A B1 C39A 54.7(6) . . . . ?
C38A C33A C34A C35A 1.3(8) . . . . ?
C38A C33A B1 C27A 1.7(6) . . . . ?
C38A C33A B1 C45A 120.5(5) . . . . ?
C38A C33A B1 C39A -121.0(5) . . . . ?
C44A C43A C42A C41A -1.1(9) . . . . ?
C44A C39A C40A C41A -1.3(8) . . . . ?
C44A C39A B1 C33A 68.6(5) . . . . ?
C44A C39A B1 C27A -52.3(6) . . . . ?
C44A C39A B1 C45A -174.4(4) . . . . ?
C49B C50B B2 C27B -2.3(6) . . . . ?
C49B C50B B2 C33B -116.9(5) . . . . ?
C49B C50B B2 C39B 123.6(5) . . . . ?
C49B C48B C47B C46B 1.2(7) . . . . ?
C37B C38B C33B C34B 1.0(7) . . . . ?
C37B C38B C33B B2 -175.1(4) . . . . ?
C37B C36B C35B C34B 2.2(7) . . . . ?
C1B C2B C3B C4B 0.2(8) . . . . ?
C1B C6B C5B C4B -0.7(9) . . . . ?
C20B N3B C24B C23B 2.5(7) . . . . ?
C20B N3B C24B C25B -177.0(5) . . . . ?
C20B C21B C22B C23B -0.7(9) . . . . ?
C30A C27A C28A C29A 1.9(7) . . . . ?
C30A C27A B1 C33A -120.5(5) . . . . ?
C30A C27A B1 C45A 119.4(5) . . . . ?
C30A C27A B1 C39A -5.0(6) . . . . ?
C14A N3A C18A C17A -2.6(7) . . . . ?
C14A N3A C18A C26A 177.4(5) . . . . ?
C14A C15A C16A C17A -1.2(8) . . . . ?
C36B C35B C34B C33B -1.3(7) . . . . ?
C50B C45B C46B C47B -2.6(7) . . . . ?
C50B C49B C48B C47B -0.9(7) . . . . ?
C13A N4A C19A C20A -120.1(4) . . . . ?
C13A N4A C12A C11A 152.3(4) . . . . ?
C11B N1B C7B C8B -2.8(9) . . . . ?
C11B N1B C7B C26B 170.0(7) . . . . ?
C12B N4B C13B C14B -118.5(4) . . . . ?
C12B N4B C19B C20B 159.4(4) . . . . ?
C12B C11B C10B C9B -177.2(5) . . . . ?
C11A N1A C7A C25A 178.6(5) . . . . ?
C11A N1A C7A C8A 0.5(7) . . . . ?
C11A C10A C9A C8A -0.9(8) . . . . ?
C46B C45B C50B C49B 2.8(7) . . . . ?
C46B C45B C50B B2 -179.0(4) . . . . ?
C14B N2B C18B C17B 1.7(8) . . . . ?
C14B N2B C18B C26C -162.1(12) . . . . ?
C19A N4A C13A C14A 75.6(5) . . . . ?
C19A N4A C12A C11A -83.8(5) . . . . ?
C19A C20A C21A C22A -179.4(4) . . . . ?
C10A C11A C12A N4A 154.4(4) . . . . ?
C10A C9A C8A C7A 0.8(8) . . . . ?
C43A C44A C39A C40A -0.2(8) . . . . ?
C43A C44A C39A B1 -171.2(5) . . . . ?
C43A C42A C41A C40A -0.3(9) . . . . ?
C32A C29A C28A C27A -1.4(7) . . . . ?
C7A N1A C11A C10A -0.6(7) . . . . ?
C7A N1A C11A C12A -175.8(4) . . . . ?
C48B C49B C50B C45B -1.1(6) . . . . ?
C48B C49B C50B B2 -179.2(4) . . . . ?
C47A C46A C45A C50A 2.4(7) . . . . ?
C47A C46A C45A B1 -178.9(4) . . . . ?
C3B C2B C1B O1B 176.4(5) . . . . ?
C3B C2B C1B C6B -1.7(8) . . . . ?
C3B C4B C5B C6B -0.7(10) . . . . ?
C2A C1A C6A C5A 0.4(8) . . . . ?
C2A C3A C4A C5A 1.5(8) . . . . ?
C34B C33B B2 C27B -125.6(5) . . . . ?
C34B C33B B2 C39B 113.5(5) . . . . ?
C34B C33B B2 C50B -4.1(6) . . . . ?
C18B N2B C14B C13B 179.6(4) . . . . ?
C18B N2B C14B C15B -1.1(7) . . . . ?
C18B C17B C16B C15B 0.2(8) . . . . ?
C24B N3B C20B C19B -179.3(4) . . . . ?
C24B N3B C20B C21B -0.8(8) . . . . ?
C24B C23B C22B C21B 2.5(9) . . . . ?
C50A C45A B1 C33A -19.6(6) . . . . ?
C50A C45A B1 C27A 101.8(5) . . . . ?
C50A C45A B1 C39A -132.1(5) . . . . ?
C50A C49A C48A C47A 2.6(7) . . . . ?
C18A N3A C14A C15A 0.7(7) . . . . ?
C18A N3A C14A C13A 179.9(4) . . . . ?
C18A C17A C16A C15A -0.7(8) . . . . ?
C19B N4B C13B C14B 118.2(4) . . . . ?
C19B N4B C12B C11B -150.0(4) . . . . ?
C19B C20B C21B C22B 178.3(5) . . . . ?
C37A C36A C35A C34A 0.2(9) . . . . ?
C41B C42B C43B C44B 1.5(7) . . . . ?
C40B C39B B2 C27B 50.6(6) . . . . ?
C40B C39B B2 C33B 164.8(4) . . . . ?
C40B C39B B2 C50B -75.4(5) . . . . ?
C16A C15A C14A N3A 1.3(8) . . . . ?
C16A C15A C14A C13A -178.0(5) . . . . ?
C16A C17A C18A N3A 2.7(8) . . . . ?
C16A C17A C18A C26A -177.4(5) . . . . ?
C28B C27B C32B C31B -1.6(7) . . . . ?
C28B C27B B2 C33B 59.2(5) . . . . ?
C28B C27B B2 C39B 177.7(4) . . . . ?
C28B C27B B2 C50B -60.0(6) . . . . ?
C12A N4A C13A C14A -158.8(4) . . . . ?
C12A N4A C19A C20A 115.9(4) . . . . ?
C12A C11A C10A C9A 175.8(5) . . . . ?
C25A C7A C8A C9A -178.8(5) . . . . ?
C9B C8B C7B N1B 1.7(11) . . . . ?
C9B C8B C7B C26B -171.4(7) . . . . ?
C10B C11B C12B N4B -158.2(5) . . . . ?
C10B C9B C8B C7B 0.5(10) . . . . ?
C39A C44A C43A C42A 1.3(9) . . . . ?
C39A C40A C41A C42A 1.6(9) . . . . ?
C1A C2A C3A C4A -1.8(8) . . . . ?
C1A C6A C5A C4A -0.8(8) . . . . ?
C3A C2A C1A O1A -178.8(4) . . . . ?
C3A C2A C1A C6A 0.8(7) . . . . ?
C3A C4A C5A C6A -0.1(8) . . . . ?
C8B C9B C10B C11B -1.6(9) . . . . ?
C7B N1B C11B C12B 179.6(5) . . . . ?
C7B N1B C11B C10B 1.6(8) . . . . ?
C35A C36A C37A C38A 0.7(8) . . . . ?
C40A C39A B1 C33A -101.6(5) . . . . ?
C40A C39A B1 C27A 137.5(5) . . . . ?
C40A C39A B1 C45A 15.4(6) . . . . ?
B2 C27B C32B C31B 166.6(4) . . . . ?
B2 C27B C28B C29B -167.5(5) . . . . ?
B2 C33B C34B C35B 175.5(4) . . . . ?
B2 C39B C40B C41B 179.7(4) . . . . ?
C25B C24B C23B C22B 176.0(6) . . . . ?
C21B C20B C19B N4B 149.8(5) . . . . ?
B1 C33A C34A C35A -174.8(5) . . . . ?
B1 C33A C38A C37A 175.5(5) . . . . ?
B1 C27A C28A C29A -178.7(4) . . . . ?
B1 C27A C30A C31A 179.6(4) . . . . ?
B1 C45A C50A C49A -179.8(4) . . . . ?
B1 C39A C40A C41A 169.4(5) . . . . ?

loop_
_twin_individual_id
_twin_individual_mass_fraction_refined
1 0.538(15)
2 0.462(15)
